data_4032394
loop_
_publ_author_name
'Liang, Xuefeng'
'Zhou, Liyan'
'Min, Long'
'Ye, Weijian'
'Bao, Wenli'
'Ma, Wenjing'
'Yang, Qianqian'
'Qiao, Fangfang'
'Zhang, Xinhao'
'Lee, Chi-Sing'

_publ_section_title
;
 Diastereoselective Total Synthesis of (+-)-Basiliolide B and
 (+-)-epi-8-Basiliolide B.
;
_journal_name_full 'The Journal of organic chemistry'
_journal_paper_doi 10.1021/acs.joc.6b02921
_journal_year 2017
_chemical_formula_moiety 'C17 H22 O4'
_chemical_formula_sum 'C17 H22 O4'
_chemical_formula_weight 290.34
_chemical_name_systematic
;
 ?
;
_space_group_crystal_system monoclinic
_space_group_IT_number 14
_space_group_name_Hall '-P 2ybc'
_space_group_name_H-M_alt 'P 1 21/c 1'
_symmetry_space_group_name_Hall '-P 2ybc'
_symmetry_space_group_name_H-M 'P 1 21/c 1'
_atom_sites_solution_hydrogens mixed
_audit_creation_method SHELXL-2013
_cell_angle_alpha 90
_cell_angle_beta 90.142(6)
_cell_angle_gamma 90
_cell_formula_units_Z 8
_cell_length_a 10.1003(2)
_cell_length_b 22.3395(4)
_cell_length_c 13.9474(10)
_cell_measurement_reflns_used 16408
_cell_measurement_temperature 295(2)
_cell_measurement_theta_max 68.10
_cell_measurement_theta_min 6.70
_cell_volume 3147.0(2)
_computing_cell_refinement 'CrystalClear-SM Auto 2.0 r4'
_computing_data_collection 'CrystalClear-SM 2.0 r4 (Rigaku, 2009)'
_computing_data_reduction 'CrystalClear-SM Auto 2.0 r4'
_computing_molecular_graphics 'CrystalStructure 4.0'
_computing_publication_material 'CrystalStructure 4.0 (Rigaku, 2009)'
_computing_structure_refinement 'SHELXL-2013 (Sheldrick, 2013)'
_computing_structure_solution 'SHELXS97 (Sheldrick, 1997)'
_diffrn_ambient_temperature 295(2)
_diffrn_measured_fraction_theta_full 0.941
_diffrn_measured_fraction_theta_max 0.936
_diffrn_measurement_device_type 'Rigaku Saturn944+ CCD'
_diffrn_measurement_method \w
_diffrn_radiation_type CuK\a
_diffrn_radiation_wavelength 1.54178
_diffrn_reflns_av_R_equivalents 0.0516
_diffrn_reflns_av_unetI/netI 0.0431
_diffrn_reflns_Laue_measured_fraction_full 0.941
_diffrn_reflns_Laue_measured_fraction_max 0.936
_diffrn_reflns_limit_h_max 12
_diffrn_reflns_limit_h_min -11
_diffrn_reflns_limit_k_max 26
_diffrn_reflns_limit_k_min -24
_diffrn_reflns_limit_l_max 16
_diffrn_reflns_limit_l_min -16
_diffrn_reflns_number 21576
_diffrn_reflns_point_group_measured_fraction_full 0.941
_diffrn_reflns_point_group_measured_fraction_max 0.936
_diffrn_reflns_theta_full 67.679
_diffrn_reflns_theta_max 68.215
_diffrn_reflns_theta_min 6.650
_exptl_absorpt_coefficient_mu 0.701
_exptl_absorpt_correction_T_max 0.869
_exptl_absorpt_correction_T_min 0.761
_exptl_absorpt_correction_type multi-scan
_exptl_absorpt_process_details 'Jacobson, R. (1998) Private communication'
_exptl_crystal_colour colorless
_exptl_crystal_density_diffrn 1.226
_exptl_crystal_description plate
_exptl_crystal_F_000 1248
_exptl_crystal_size_max 0.300
_exptl_crystal_size_mid 0.050
_exptl_crystal_size_min 0.020
_refine_diff_density_max 0.491
_refine_diff_density_min -0.703
_refine_diff_density_rms 0.080
_refine_ls_extinction_method none
_refine_ls_goodness_of_fit_ref 1.134
_refine_ls_hydrogen_treatment mixed
_refine_ls_matrix_type full
_refine_ls_number_parameters 391
_refine_ls_number_reflns 5393
_refine_ls_number_restraints 2
_refine_ls_restrained_S_all 1.133
_refine_ls_R_factor_all 0.0851
_refine_ls_R_factor_gt 0.0679
_refine_ls_shift/su_max 0.001
_refine_ls_shift/su_mean 0.000
_refine_ls_structure_factor_coef Fsqd
_refine_ls_weighting_details
;
 w=1/[\s^2^(Fo^2^)+(0.1136P)^2^+0.7651P]
 where P=(Fo^2^+2Fc^2^)/3
;
_refine_ls_weighting_scheme calc
_refine_ls_wR_factor_gt 0.1871
_refine_ls_wR_factor_ref 0.2146
_reflns_Friedel_coverage 0.000
_reflns_number_gt 3881
_reflns_number_total 5393
_reflns_threshold_expression 'I > 2\s(I)'
_cod_data_source_file jo6b02921_si_002.cif
_cod_data_source_block shelx
_cod_database_code 4032394
_shelx_space_group_comment
;
The symmetry employed for this shelxl refinement is uniquely defined
by the following loop, which should always be used as a source of
symmetry information in preference to the above space-group names.
They are only intended as comments.
;
_shelx_estimated_absorpt_t_min 0.817
_shelx_estimated_absorpt_t_max 0.986
_shelxl_version_number 2013-2

loop_
_space_group_symop_operation_xyz
'x, y, z'
'-x, y+1/2, -z+1/2'
'-x, -y, -z'
'x, -y-1/2, z-1/2'

loop_
_atom_site_label
_atom_site_type_symbol
_atom_site_fract_x
_atom_site_fract_y
_atom_site_fract_z
_atom_site_U_iso_or_equiv
_atom_site_adp_type
_atom_site_occupancy
_atom_site_site_symmetry_order
_atom_site_calc_flag
_atom_site_refinement_flags_posn
_atom_site_refinement_flags_adp
O1 O 0.7147(2) 1.12296(9) 0.15168(16) 0.0826(7) Uani 1 1 d . .
O2 O 0.46428(19) 1.19613(9) 0.01665(16) 0.0747(6) Uani 1 1 d D .
H2 H 0.427(3) 1.1682(12) -0.013(2) 0.090 Uiso 1 1 d D U
O3 O 0.7074(2) 1.08903(8) -0.17116(14) 0.0722(6) Uani 1 1 d . .
O4 O 0.4961(2) 1.10662(9) -0.13574(15) 0.0780(6) Uani 1 1 d . .
O5 O 0.8245(4) 0.62589(11) 0.50687(19) 0.1358(13) Uani 1 1 d . .
O6 O 1.02128(19) 0.69221(9) 0.36215(14) 0.0676(5) Uani 1 1 d D .
H6 H 1.059(3) 0.6646(11) 0.334(2) 0.081 Uiso 1 1 d D U
O7 O 0.8117(2) 0.58513(8) 0.15136(14) 0.0720(6) Uani 1 1 d . .
O8 O 1.0161(2) 0.60401(9) 0.20260(15) 0.0757(6) Uani 1 1 d . .
C1 C 0.6018(3) 1.03970(12) 0.1732(2) 0.0709(8) Uani 1 1 d . .
H1 H 0.5745 1.0026 0.1959 0.085 Uiso 1 1 calc R U
C2 C 0.5394(3) 1.07478(13) 0.1008(2) 0.0783(9) Uani 1 1 d . .
H2A H 0.4633 1.0646 0.0669 0.094 Uiso 1 1 calc R U
C3 C 0.6098(2) 1.12480(11) 0.09052(17) 0.0536(6) Uani 1 1 d . .
C4 C 0.5991(2) 1.17906(11) 0.02820(18) 0.0558(6) Uani 1 1 d . .
H4 H 0.6450 1.2119 0.0609 0.067 Uiso 1 1 calc R U
C5 C 0.6665(2) 1.16948(11) -0.06771(17) 0.0517(6) Uani 1 1 d . .
C6 C 0.7365(2) 1.21775(11) -0.12732(18) 0.0550(6) Uani 1 1 d . .
C7 C 0.7548(3) 1.27844(11) -0.07999(19) 0.0599(6) Uani 1 1 d . .
H7A H 0.8301 1.2983 -0.1090 0.072 Uiso 1 1 calc R U
H7B H 0.7752 1.2724 -0.0127 0.072 Uiso 1 1 calc R U
C8 C 0.6342(3) 1.31956(12) -0.0879(2) 0.0680(7) Uani 1 1 d . .
H8A H 0.6173 1.3281 -0.1551 0.082 Uiso 1 1 calc R U
H8B H 0.5574 1.2989 -0.0626 0.082 Uiso 1 1 calc R U
C9 C 0.6519(3) 1.37741(11) -0.0351(2) 0.0653(7) Uani 1 1 d . .
H9 H 0.7169 1.4029 -0.0587 0.078 Uiso 1 1 calc R U
C10 C 0.5868(3) 1.39660(12) 0.0404(2) 0.0621(7) Uani 1 1 d . .
C11 C 0.6153(4) 1.45607(13) 0.0857(2) 0.0836(9) Uani 1 1 d . .
H11A H 0.6853 1.4756 0.0513 0.125 Uiso 1 1 calc R U
H11B H 0.6417 1.4502 0.1512 0.125 Uiso 1 1 calc R U
H11C H 0.5371 1.4805 0.0835 0.125 Uiso 1 1 calc R U
C12 C 0.7052(4) 1.07012(14) 0.2012(2) 0.0843(9) Uani 1 1 d . .
H12 H 0.7644 1.0577 0.2483 0.101 Uiso 1 1 calc R U
C13 C 0.6110(3) 1.11997(12) -0.12651(18) 0.0614(7) Uani 1 1 d . .
C14 C 0.8375(3) 1.11199(13) -0.1454(2) 0.0738(8) Uani 1 1 d . .
H14A H 0.8872 1.1222 -0.2025 0.089 Uiso 1 1 calc R U
H14B H 0.8868 1.0822 -0.1094 0.089 Uiso 1 1 calc R U
C15 C 0.8143(3) 1.16692(12) -0.08499(19) 0.0587(6) Uani 1 1 d . .
H15 H 0.8745 1.1751 -0.0314 0.070 Uiso 1 1 calc R U
C16 C 0.4787(3) 1.36188(17) 0.0882(2) 0.0872(10) Uani 1 1 d . .
H16A H 0.3952 1.3809 0.0760 0.131 Uiso 1 1 calc R U
H16B H 0.4947 1.3606 0.1560 0.131 Uiso 1 1 calc R U
H16C H 0.4770 1.3219 0.0631 0.131 Uiso 1 1 calc R U
C17 C 0.7130(3) 1.22161(13) -0.23440(19) 0.0698(8) Uani 1 1 d . .
H17A H 0.7816 1.2452 -0.2633 0.105 Uiso 1 1 calc R U
H17B H 0.6287 1.2400 -0.2464 0.105 Uiso 1 1 calc R U
H17C H 0.7137 1.1821 -0.2614 0.105 Uiso 1 1 calc R U
C18 C 1.0252(3) 0.87466(19) 0.4099(2) 0.0933(11) Uani 1 1 d . .
H18A H 1.0347 0.8333 0.3925 0.140 Uiso 1 1 calc R U
H18B H 1.0160 0.8779 0.4782 0.140 Uiso 1 1 calc R U
H18C H 1.1022 0.8965 0.3897 0.140 Uiso 1 1 calc R U
C19 C 0.9059(3) 0.89989(12) 0.3624(2) 0.0643(7) Uani 1 1 d . .
C20 C 0.8379(3) 0.87229(12) 0.2950(2) 0.0647(7) Uani 1 1 d . .
H20 H 0.7632 0.8923 0.2728 0.078 Uiso 1 1 calc R U
C21 C 0.8650(3) 0.81284(12) 0.2494(2) 0.0683(7) Uani 1 1 d . .
H21A H 0.9342 0.7927 0.2853 0.082 Uiso 1 1 calc R U
H21B H 0.8976 0.8194 0.1848 0.082 Uiso 1 1 calc R U
C22 C 0.7434(3) 0.77225(11) 0.2447(2) 0.0594(6) Uani 1 1 d . .
H22A H 0.7116 0.7654 0.3093 0.071 Uiso 1 1 calc R U
H22B H 0.6739 0.7927 0.2095 0.071 Uiso 1 1 calc R U
C23 C 0.7694(2) 0.71237(11) 0.19750(18) 0.0546(6) Uani 1 1 d . .
C24 C 0.8343(2) 0.66422(10) 0.26055(17) 0.0520(6) Uani 1 1 d . .
C25 C 0.8862(3) 0.67372(11) 0.36063(18) 0.0563(6) Uani 1 1 d . .
H25 H 0.8342 0.7062 0.3891 0.068 Uiso 1 1 calc R U
C26 C 0.8636(3) 0.61917(12) 0.42043(18) 0.0626(7) Uani 1 1 d . .
C27 C 0.8068(4) 0.57127(16) 0.5489(3) 0.0978(12) Uani 1 1 d . .
H27 H 0.7788 0.5653 0.6117 0.117 Uiso 1 1 calc R U
C28 C 0.9006(3) 0.61629(11) 0.20430(19) 0.0594(6) Uani 1 1 d . .
C29 C 0.6770(3) 0.60556(13) 0.1702(2) 0.0742(8) Uani 1 1 d . .
H29A H 0.6268 0.5747 0.2029 0.089 Uiso 1 1 calc R U
H29B H 0.6322 0.6155 0.1107 0.089 Uiso 1 1 calc R U
C30 C 0.6903(3) 0.66023(11) 0.23259(19) 0.0589(6) Uani 1 1 d . .
H30 H 0.6233 0.6673 0.2820 0.071 Uiso 1 1 calc R U
C31 C 0.8639(4) 0.96083(14) 0.3974(3) 0.0943(11) Uani 1 1 d . .
H31A H 0.7817 0.9718 0.3674 0.141 Uiso 1 1 calc R U
H31B H 0.9306 0.9897 0.3814 0.141 Uiso 1 1 calc R U
H31C H 0.8525 0.9598 0.4657 0.141 Uiso 1 1 calc R U
C32 C 0.8054(3) 0.71765(13) 0.09197(19) 0.0687(7) Uani 1 1 d . .
H32A H 0.8146 0.6784 0.0649 0.103 Uiso 1 1 calc R U
H32B H 0.8875 0.7389 0.0858 0.103 Uiso 1 1 calc R U
H32C H 0.7368 0.7390 0.0586 0.103 Uiso 1 1 calc R U
C33 C 0.8641(10) 0.56230(19) 0.4083(4) 0.249(5) Uani 1 1 d . .
H33 H 0.8830 0.5431 0.3508 0.299 Uiso 1 1 calc R U
C34 C 0.8320(6) 0.53306(16) 0.4947(3) 0.144(2) Uani 1 1 d . .
H34 H 0.8310 0.4921 0.5061 0.173 Uiso 1 1 calc R U

loop_
_atom_site_aniso_label
_atom_site_aniso_U_11
_atom_site_aniso_U_22
_atom_site_aniso_U_33
_atom_site_aniso_U_23
_atom_site_aniso_U_13
_atom_site_aniso_U_12
O1 0.0969(16) 0.0733(13) 0.0774(14) 0.0160(10) -0.0221(12) -0.0305(11)
O2 0.0630(13) 0.0740(13) 0.0872(15) 0.0059(11) 0.0127(10) 0.0076(9)
O3 0.0894(14) 0.0643(11) 0.0629(11) -0.0143(9) 0.0069(10) -0.0055(10)
O4 0.0778(14) 0.0798(13) 0.0763(14) -0.0082(10) -0.0037(10) -0.0255(11)
O5 0.254(4) 0.0702(14) 0.0838(16) 0.0010(12) 0.075(2) 0.0044(18)
O6 0.0664(12) 0.0694(12) 0.0668(12) -0.0061(9) -0.0117(9) 0.0008(9)
O7 0.0796(13) 0.0650(11) 0.0713(12) -0.0190(9) -0.0028(10) 0.0021(9)
O8 0.0717(13) 0.0801(13) 0.0755(13) -0.0106(10) 0.0049(10) 0.0222(10)
C1 0.083(2) 0.0565(15) 0.0736(18) 0.0092(14) 0.0157(15) -0.0062(14)
C2 0.0729(19) 0.0658(17) 0.096(2) 0.0077(16) -0.0026(16) -0.0202(15)
C3 0.0576(15) 0.0559(14) 0.0473(13) -0.0028(10) 0.0076(11) -0.0042(11)
C4 0.0583(15) 0.0546(13) 0.0546(14) -0.0015(11) 0.0053(11) -0.0040(11)
C5 0.0531(13) 0.0541(13) 0.0478(13) -0.0002(10) 0.0015(10) -0.0060(10)
C6 0.0547(14) 0.0578(14) 0.0525(14) 0.0041(11) 0.0028(11) -0.0064(11)
C7 0.0611(15) 0.0578(14) 0.0609(16) 0.0015(11) 0.0016(12) -0.0126(12)
C8 0.0657(17) 0.0623(16) 0.0761(19) -0.0027(13) -0.0029(14) -0.0058(13)
C9 0.0691(17) 0.0540(14) 0.0727(18) 0.0045(13) 0.0033(14) -0.0095(12)
C10 0.0678(17) 0.0608(15) 0.0577(16) 0.0078(12) -0.0053(12) 0.0054(12)
C11 0.107(3) 0.0687(18) 0.075(2) -0.0043(15) -0.0079(17) 0.0048(17)
C12 0.109(3) 0.0713(18) 0.072(2) 0.0177(16) -0.0110(17) -0.0144(18)
C13 0.0753(19) 0.0591(15) 0.0498(14) -0.0037(12) 0.0021(12) -0.0123(13)
C14 0.079(2) 0.0712(17) 0.0714(18) -0.0051(14) 0.0161(15) 0.0045(15)
C15 0.0555(15) 0.0651(15) 0.0555(15) 0.0004(12) 0.0023(11) -0.0010(12)
C16 0.080(2) 0.112(3) 0.070(2) 0.0091(18) 0.0075(16) -0.0074(18)
C17 0.087(2) 0.0705(17) 0.0523(15) 0.0035(13) 0.0025(13) -0.0083(14)
C18 0.076(2) 0.133(3) 0.072(2) -0.005(2) -0.0020(16) -0.006(2)
C19 0.0731(18) 0.0634(15) 0.0564(16) 0.0034(13) 0.0109(13) -0.0121(13)
C20 0.0699(17) 0.0558(14) 0.0683(17) 0.0056(13) 0.0047(14) 0.0074(12)
C21 0.0641(17) 0.0605(15) 0.0803(19) -0.0070(14) 0.0054(14) 0.0027(12)
C22 0.0554(15) 0.0577(14) 0.0653(16) -0.0001(12) 0.0018(12) 0.0100(11)
C23 0.0552(14) 0.0543(13) 0.0542(14) -0.0019(11) -0.0008(11) 0.0053(11)
C24 0.0565(14) 0.0498(12) 0.0497(13) -0.0045(10) 0.0017(10) 0.0054(10)
C25 0.0611(15) 0.0551(13) 0.0526(14) -0.0056(11) 0.0016(11) 0.0087(11)
C26 0.0815(19) 0.0596(15) 0.0469(14) -0.0013(11) 0.0098(12) 0.0140(13)
C27 0.145(3) 0.076(2) 0.073(2) 0.0137(18) 0.041(2) 0.005(2)
C28 0.0677(17) 0.0567(14) 0.0538(15) -0.0031(12) 0.0029(12) 0.0063(13)
C29 0.0720(19) 0.0719(18) 0.079(2) -0.0124(15) -0.0061(15) -0.0070(15)
C30 0.0543(14) 0.0606(15) 0.0618(15) -0.0053(12) 0.0011(11) 0.0004(11)
C31 0.132(3) 0.0662(19) 0.085(2) -0.0093(16) 0.011(2) -0.0092(19)
C32 0.0802(19) 0.0710(17) 0.0549(16) 0.0000(13) -0.0014(13) 0.0063(14)
C33 0.555(14) 0.068(2) 0.124(4) 0.024(2) 0.179(7) 0.071(5)
C34 0.280(7) 0.064(2) 0.089(3) 0.019(2) 0.078(3) 0.036(3)

loop_
_atom_type_symbol
_atom_type_description
_atom_type_scat_dispersion_real
_atom_type_scat_dispersion_imag
_atom_type_scat_source
C C 0.0181 0.0091 'International Tables Vol C Tables 4.2.6.8 and 6.1.1.4'
H H 0.0000 0.0000 'International Tables Vol C Tables 4.2.6.8 and 6.1.1.4'
O O 0.0492 0.0322 'International Tables Vol C Tables 4.2.6.8 and 6.1.1.4'

loop_
_geom_angle_atom_site_label_1
_geom_angle_atom_site_label_2
_geom_angle_atom_site_label_3
_geom_angle
C3 O1 C12 106.7(2)
C4 O2 H2 107(2)
C13 O3 C14 111.0(2)
C26 O5 C27 110.0(3)
C25 O6 H6 103(2)
C28 O7 C29 111.0(2)
C12 C1 C2 106.1(3)
C12 C1 H1 126.9
C2 C1 H1 126.9
C3 C2 C1 107.6(3)
C3 C2 H2A 126.2
C1 C2 H2A 126.2
C2 C3 O1 108.8(2)
C2 C3 C4 134.8(3)
O1 C3 C4 116.4(2)
O2 C4 C3 110.5(2)
O2 C4 C5 111.7(2)
C3 C4 C5 111.5(2)
O2 C4 H4 107.7
C3 C4 H4 107.7
C5 C4 H4 107.7
C13 C5 C15 104.8(2)
C13 C5 C4 115.0(2)
C15 C5 C4 126.2(2)
C13 C5 C6 113.4(2)
C15 C5 C6 58.98(16)
C4 C5 C6 125.9(2)
C15 C6 C17 120.8(2)
C15 C6 C7 116.2(2)
C17 C6 C7 113.4(2)
C15 C6 C5 59.79(16)
C17 C6 C5 120.2(2)
C7 C6 C5 116.6(2)
C6 C7 C8 114.1(2)
C6 C7 H7A 108.7
C8 C7 H7A 108.7
C6 C7 H7B 108.7
C8 C7 H7B 108.7
H7A C7 H7B 107.6
C9 C8 C7 112.9(2)
C9 C8 H8A 109.0
C7 C8 H8A 109.0
C9 C8 H8B 109.0
C7 C8 H8B 109.0
H8A C8 H8B 107.8
C10 C9 C8 128.0(3)
C10 C9 H9 116.0
C8 C9 H9 116.0
C9 C10 C16 123.7(3)
C9 C10 C11 122.1(3)
C16 C10 C11 114.3(3)
C10 C11 H11A 109.5
C10 C11 H11B 109.5
H11A C11 H11B 109.5
C10 C11 H11C 109.5
H11A C11 H11C 109.5
H11B C11 H11C 109.5
C1 C12 O1 110.8(3)
C1 C12 H12 124.6
O1 C12 H12 124.6
O4 C13 O3 121.4(2)
O4 C13 C5 127.3(3)
O3 C13 C5 111.4(2)
O3 C14 C15 106.5(2)
O3 C14 H14A 110.4
C15 C14 H14A 110.4
O3 C14 H14B 110.4
C15 C14 H14B 110.4
H14A C14 H14B 108.6
C6 C15 C14 118.6(2)
C6 C15 C5 61.23(16)
C14 C15 C5 105.9(2)
C6 C15 H15 118.8
C14 C15 H15 118.8
C5 C15 H15 118.8
C10 C16 H16A 109.5
C10 C16 H16B 109.5
H16A C16 H16B 109.5
C10 C16 H16C 109.5
H16A C16 H16C 109.5
H16B C16 H16C 109.5
C6 C17 H17A 109.5
C6 C17 H17B 109.5
H17A C17 H17B 109.5
C6 C17 H17C 109.5
H17A C17 H17C 109.5
H17B C17 H17C 109.5
C19 C18 H18A 109.5
C19 C18 H18B 109.5
H18A C18 H18B 109.5
C19 C18 H18C 109.5
H18A C18 H18C 109.5
H18B C18 H18C 109.5
C20 C19 C18 124.2(3)
C20 C19 C31 120.5(3)
C18 C19 C31 115.3(3)
C19 C20 C21 128.6(3)
C19 C20 H20 115.7
C21 C20 H20 115.7
C20 C21 C22 113.3(2)
C20 C21 H21A 108.9
C22 C21 H21A 108.9
C20 C21 H21B 108.9
C22 C21 H21B 108.9
H21A C21 H21B 107.7
C23 C22 C21 113.7(2)
C23 C22 H22A 108.8
C21 C22 H22A 108.8
C23 C22 H22B 108.8
C21 C22 H22B 108.8
H22A C22 H22B 107.7
C30 C23 C22 116.9(2)
C30 C23 C32 120.4(2)
C22 C23 C32 113.2(2)
C30 C23 C24 59.64(16)
C22 C23 C24 116.4(2)
C32 C23 C24 120.4(2)
C28 C24 C25 115.7(2)
C28 C24 C30 104.9(2)
C25 C24 C30 125.6(2)
C28 C24 C23 113.2(2)
C25 C24 C23 125.4(2)
C30 C24 C23 58.86(16)
O6 C25 C26 112.1(2)
O6 C25 C24 112.7(2)
C26 C25 C24 110.4(2)
O6 C25 H25 107.1
C26 C25 H25 107.1
C24 C25 H25 107.1
O5 C26 C33 104.0(3)
O5 C26 C25 118.6(2)
C33 C26 C25 137.2(3)
C34 C27 O5 110.2(3)
C34 C27 H27 124.9
O5 C27 H27 124.9
O8 C28 O7 121.0(2)
O8 C28 C24 127.9(3)
O7 C28 C24 111.0(2)
O7 C29 C30 106.0(2)
O7 C29 H29A 110.5
C30 C29 H29A 110.5
O7 C29 H29B 110.5
C30 C29 H29B 110.5
H29A C29 H29B 108.7
C23 C30 C29 119.3(2)
C23 C30 C24 61.50(16)
C29 C30 C24 106.4(2)
C23 C30 H30 118.4
C29 C30 H30 118.4
C24 C30 H30 118.4
C19 C31 H31A 109.5
C19 C31 H31B 109.5
H31A C31 H31B 109.5
C19 C31 H31C 109.5
H31A C31 H31C 109.5
H31B C31 H31C 109.5
C23 C32 H32A 109.5
C23 C32 H32B 109.5
H32A C32 H32B 109.5
C23 C32 H32C 109.5
H32A C32 H32C 109.5
H32B C32 H32C 109.5
C26 C33 C34 110.2(4)
C26 C33 H33 124.9
C34 C33 H33 124.9
C27 C34 C33 105.4(4)
C27 C34 H34 127.3
C33 C34 H34 127.3

loop_
_geom_bond_atom_site_label_1
_geom_bond_atom_site_label_2
_geom_bond_distance
O1 C3 1.359(3)
O1 C12 1.371(4)
O2 C4 1.423(3)
O2 H2 0.840(18)
O3 C13 1.348(3)
O3 C14 1.454(4)
O4 C13 1.205(3)
O5 C26 1.278(3)
O5 C27 1.366(4)
O6 C25 1.425(3)
O6 H6 0.826(18)
O7 C28 1.354(3)
O7 C29 1.460(4)
O8 C28 1.199(3)
C1 C12 1.305(4)
C1 C2 1.424(4)
C1 H1 0.9300
C2 C3 1.332(4)
C2 H2A 0.9300
C3 C4 1.495(3)
C4 C5 1.518(3)
C4 H4 0.9800
C5 C13 1.486(3)
C5 C15 1.514(3)
C5 C6 1.535(3)
C6 C15 1.501(4)
C6 C17 1.514(4)
C6 C7 1.519(3)
C7 C8 1.529(4)
C7 H7A 0.9700
C7 H7B 0.9700
C8 C9 1.498(4)
C8 H8A 0.9700
C8 H8B 0.9700
C9 C10 1.315(4)
C9 H9 0.9300
C10 C16 1.497(4)
C10 C11 1.498(4)
C11 H11A 0.9600
C11 H11B 0.9600
C11 H11C 0.9600
C12 H12 0.9300
C14 C15 1.507(4)
C14 H14A 0.9700
C14 H14B 0.9700
C15 H15 0.9800
C16 H16A 0.9600
C16 H16B 0.9600
C16 H16C 0.9600
C17 H17A 0.9600
C17 H17B 0.9600
C17 H17C 0.9600
C18 C19 1.485(4)
C18 H18A 0.9600
C18 H18B 0.9600
C18 H18C 0.9600
C19 C20 1.316(4)
C19 C31 1.507(4)
C20 C21 1.499(4)
C20 H20 0.9300
C21 C22 1.528(4)
C21 H21A 0.9700
C21 H21B 0.9700
C22 C23 1.514(3)
C22 H22A 0.9700
C22 H22B 0.9700
C23 C30 1.495(3)
C23 C32 1.522(4)
C23 C24 1.535(3)
C24 C28 1.488(3)
C24 C25 1.505(3)
C24 C30 1.507(3)
C25 C26 1.495(4)
C25 H25 0.9800
C26 C33 1.282(5)
C27 C34 1.169(5)
C27 H27 0.9300
C29 C30 1.506(4)
C29 H29A 0.9700
C29 H29B 0.9700
C30 H30 0.9800
C31 H31A 0.9600
C31 H31B 0.9600
C31 H31C 0.9600
C32 H32A 0.9600
C32 H32B 0.9600
C32 H32C 0.9600
C33 C34 1.409(5)
C33 H33 0.9300
C34 H34 0.9300

loop_
_geom_hbond_atom_site_label_D
_geom_hbond_atom_site_label_H
_geom_hbond_atom_site_label_A
_geom_hbond_distance_DH
_geom_hbond_distance_HA
_geom_hbond_distance_DA
_geom_hbond_angle_DHA
_geom_hbond_site_symmetry_A
O2 H2 O4 0.840(18) 2.30(3) 2.937(3) 132(3) .
O6 H6 O1 0.826(18) 2.47(3) 3.089(3) 133(3) 2_745
O6 H6 O8 0.826(18) 2.32(3) 2.973(3) 136(3) .
C12 H12 O8 0.93 2.54 3.206(4) 128.9 2_755
C15 H15 O6 0.98 2.61 3.565(3) 164.9 2_755
